data_2239490
loop_
_publ_author_name
'Bunev, Alexander S.'
'Sukhonosova, Elena V.'
'Statsyuk, Vladimir E.'
'Ostapenko, Gennady I.'
'Khrustalev, Victor N.'

_publ_section_title
;
 3-Bromo-2-[4-(methylsulfanyl)phenyl]-5,6,7,8-tetrahydro-1,3-benzothiazolo[3,2-<i>a</i>]imidazole
;
_journal_coeditor_code RK2426
_journal_issue 5
_journal_name_full 'Acta Crystallographica Section E'
_journal_page_first o596
_journal_page_last o597
_journal_paper_doi 10.1107/S1600536814008976
_journal_volume 70
_journal_year 2014
_chemical_formula_iupac 'C16 H15 Br N2 S2'
_chemical_formula_moiety 'C16 H15 Br N2 S2'
_chemical_formula_sum 'C16 H15 Br N2 S2'
_chemical_formula_weight 379.34
_chemical_name_systematic
3-Bromo-2-[4-(methylsulfanyl)phenyl]-5,6,7,8-tetrahydro-1,3-benzothiazolo[3,2-<i>a</i>]imidazole
_space_group_IT_number 2
_symmetry_cell_setting triclinic
_symmetry_space_group_name_Hall '-P 1'
_symmetry_space_group_name_H-M 'P -1'
_atom_sites_solution_hydrogens geom
_atom_sites_solution_primary direct
_atom_sites_solution_secondary difmap
_audit_creation_method SHELXL97
_cell_angle_alpha 95.0330(10)
_cell_angle_beta 97.1880(10)
_cell_angle_gamma 101.9380(10)
_cell_formula_units_Z 2
_cell_length_a 7.3132(3)
_cell_length_b 7.5663(3)
_cell_length_c 14.4543(7)
_cell_measurement_reflns_used 4428
_cell_measurement_temperature 120(2)
_cell_measurement_theta_max 32.30
_cell_measurement_theta_min 2.77
_cell_volume 771.03(6)
_computing_cell_refinement '<i>SAINT</i> (Bruker, 2001)'
_computing_data_collection '<i>APEX2</i> (Bruker, 2005)'
_computing_data_reduction '<i>SAINT</i> (Bruker, 2001)'
_computing_molecular_graphics '<i>SHELXTL</i> (Sheldrick, 2008)'
_computing_publication_material '<i>SHELXTL</i> (Sheldrick, 2008)'
_computing_structure_refinement '<i>SHELXTL</i> (Sheldrick, 2008)'
_computing_structure_solution '<i>SHELXTL</i> (Sheldrick, 2008)'
_diffrn_ambient_temperature 120(2)
_diffrn_measured_fraction_theta_full 1.000
_diffrn_measured_fraction_theta_max 1.000
_diffrn_measurement_device_type 'Bruker APEXII CCD'
_diffrn_measurement_method '\f and \w scans'
_diffrn_radiation_monochromator graphite
_diffrn_radiation_source 'fine-focus sealed tube'
_diffrn_radiation_type MoK\a
_diffrn_radiation_wavelength 0.71073
_diffrn_reflns_av_R_equivalents 0.0253
_diffrn_reflns_av_sigmaI/netI 0.0354
_diffrn_reflns_limit_h_max 10
_diffrn_reflns_limit_h_min -10
_diffrn_reflns_limit_k_max 10
_diffrn_reflns_limit_k_min -10
_diffrn_reflns_limit_l_max 20
_diffrn_reflns_limit_l_min -20
_diffrn_reflns_number 10352
_diffrn_reflns_theta_full 29.99
_diffrn_reflns_theta_max 29.99
_diffrn_reflns_theta_min 2.77
_exptl_absorpt_coefficient_mu 2.930
_exptl_absorpt_correction_T_max 0.758
_exptl_absorpt_correction_T_min 0.668
_exptl_absorpt_correction_type multi-scan
_exptl_absorpt_process_details '(<i>SADABS</i>; Bruker, 2003)'
_exptl_crystal_colour colourless
_exptl_crystal_density_diffrn 1.634
_exptl_crystal_density_method 'not measured'
_exptl_crystal_description prism
_exptl_crystal_F_000 384
_exptl_crystal_size_max 0.15
_exptl_crystal_size_mid 0.10
_exptl_crystal_size_min 0.10
_refine_diff_density_max 0.673
_refine_diff_density_min -0.321
_refine_ls_extinction_method none
_refine_ls_goodness_of_fit_ref 1.053
_refine_ls_hydrogen_treatment constr
_refine_ls_matrix_type full
_refine_ls_number_parameters 191
_refine_ls_number_reflns 4508
_refine_ls_number_restraints 0
_refine_ls_restrained_S_all 1.053
_refine_ls_R_factor_all 0.0370
_refine_ls_R_factor_gt 0.0301
_refine_ls_shift/su_max 0.001
_refine_ls_shift/su_mean 0.000
_refine_ls_structure_factor_coef Fsqd
_refine_ls_weighting_details 'calc w=1/[\s^2^(Fo^2^)+(0.0377P)^2^+0.1351P] where P=(Fo^2^+2Fc^2^)/3'
_refine_ls_weighting_scheme calc
_refine_ls_wR_factor_gt 0.0706
_refine_ls_wR_factor_ref 0.0725
_reflns_number_gt 3927
_reflns_number_total 4508
_reflns_threshold_expression I>2\s(I)
_cod_data_source_file rk2426sup1.cif
_cod_data_source_block I
_cod_database_code 2239490
_cod_database_fobs_code 2239490

loop_
_symmetry_equiv_pos_as_xyz
'x, y, z'
'-x, -y, -z'

loop_
_atom_site_type_symbol
_atom_site_label
_atom_site_fract_x
_atom_site_fract_y
_atom_site_fract_z
_atom_site_U_iso_or_equiv
_atom_site_adp_type
_atom_site_calc_flag
_atom_site_refinement_flags
_atom_site_occupancy
_atom_site_symmetry_multiplicity
Br Br1 0.52846(2) 0.33371(2) 0.103656(13) 0.01782(6) Uani d . 1 1
S S1 0.31673(8) 0.75383(8) 0.55165(4) 0.02712(12) Uani d . 1 1
N N1 -0.0318(2) 0.3490(2) 0.10823(11) 0.0169(3) Uani d . 1 1
C C2 0.1565(3) 0.3866(2) 0.15151(13) 0.0150(3) Uani d . 1 1
C C3 0.2697(2) 0.3284(2) 0.09002(13) 0.0146(3) Uani d . 1 1
N N4 0.1494(2) 0.2541(2) 0.00724(10) 0.0136(3) Uani d . 1 1
C C4A 0.1551(3) 0.1754(2) -0.08424(13) 0.0147(3) Uani d . 1 1
C C5 0.3302(3) 0.1399(2) -0.11797(13) 0.0159(3) Uani d . 1 1
H H5A 0.3921 0.0696 -0.0739 0.019 Uiso calc R 1 1
H H5B 0.4195 0.2568 -0.1199 0.019 Uiso calc R 1 1
C C6 0.2819(3) 0.0326(3) -0.21646(14) 0.0194(4) Uani d . 1 1
H H6A 0.3978 0.0462 -0.2464 0.023 Uiso calc R 1 1
H H6B 0.2372 -0.0981 -0.2106 0.023 Uiso calc R 1 1
C C7 0.1308(3) 0.0964(3) -0.27918(13) 0.0208(4) Uani d . 1 1
H H7A 0.1110 0.0295 -0.3429 0.025 Uiso calc R 1 1
H H7B 0.1735 0.2276 -0.2844 0.025 Uiso calc R 1 1
C C8 -0.0560(3) 0.0635(3) -0.23845(13) 0.0186(4) Uani d . 1 1
H H8A -0.1458 0.1253 -0.2726 0.022 Uiso calc R 1 1
H H8B -0.1133 -0.0684 -0.2457 0.022 Uiso calc R 1 1
C C8A -0.0175(3) 0.1366(2) -0.13656(13) 0.0154(3) Uani d . 1 1
S S9 -0.19453(6) 0.18940(6) -0.07481(3) 0.01700(10) Uani d . 1 1
C C9A -0.0272(2) 0.2722(2) 0.02379(13) 0.0153(3) Uani d . 1 1
C C10 0.2059(3) 0.4782(2) 0.24789(13) 0.0164(3) Uani d . 1 1
C C11 0.0607(3) 0.4836(3) 0.30255(14) 0.0191(4) Uani d . 1 1
H H11 -0.0658 0.4267 0.2767 0.023 Uiso calc R 1 1
C C12 0.0991(3) 0.5705(3) 0.39362(14) 0.0204(4) Uani d . 1 1
H H12 -0.0014 0.5733 0.4291 0.024 Uiso calc R 1 1
C C13 0.2850(3) 0.6542(3) 0.43388(13) 0.0199(4) Uani d . 1 1
C C14 0.4292(3) 0.6527(3) 0.37994(14) 0.0232(4) Uani d . 1 1
H H14 0.5554 0.7108 0.4058 0.028 Uiso calc R 1 1
C C15 0.3898(3) 0.5664(3) 0.28802(14) 0.0217(4) Uani d . 1 1
H H15 0.4900 0.5676 0.2520 0.026 Uiso calc R 1 1
C C16 0.5684(3) 0.8198(3) 0.58283(16) 0.0302(5) Uani d . 1 1
H H16A 0.6001 0.8615 0.6502 0.045 Uiso calc R 1 1
H H16B 0.6187 0.9185 0.5472 0.045 Uiso calc R 1 1
H H16C 0.6242 0.7154 0.5682 0.045 Uiso calc R 1 1

loop_
_atom_site_aniso_label
_atom_site_aniso_U_11
_atom_site_aniso_U_22
_atom_site_aniso_U_33
_atom_site_aniso_U_12
_atom_site_aniso_U_13
_atom_site_aniso_U_23
Br1 0.01313(9) 0.02030(10) 0.01932(10) 0.00599(7) -0.00109(6) -0.00219(7)
S1 0.0271(3) 0.0327(3) 0.0173(2) 0.0007(2) 0.0029(2) -0.0057(2)
N1 0.0157(7) 0.0163(7) 0.0187(8) 0.0026(6) 0.0042(6) 0.0015(6)
C2 0.0154(8) 0.0140(8) 0.0158(8) 0.0029(7) 0.0033(7) 0.0023(6)
C3 0.0134(8) 0.0155(8) 0.0154(8) 0.0051(7) 0.0010(6) 0.0008(6)
N4 0.0109(7) 0.0153(7) 0.0145(7) 0.0034(6) 0.0011(5) 0.0010(6)
C4A 0.0145(8) 0.0121(8) 0.0175(9) 0.0030(6) 0.0023(7) 0.0016(6)
C5 0.0140(8) 0.0160(8) 0.0186(9) 0.0050(7) 0.0036(7) 0.0004(7)
C6 0.0195(9) 0.0217(9) 0.0179(9) 0.0083(8) 0.0030(7) -0.0010(7)
C7 0.0221(9) 0.0247(10) 0.0159(9) 0.0070(8) 0.0025(7) -0.0004(7)
C8 0.0178(9) 0.0193(9) 0.0167(9) 0.0036(7) -0.0016(7) -0.0013(7)
C8A 0.0136(8) 0.0140(8) 0.0182(8) 0.0025(7) 0.0028(7) 0.0007(6)
S9 0.01080(19) 0.0210(2) 0.0186(2) 0.00355(17) 0.00092(16) 0.00057(17)
C9A 0.0119(8) 0.0160(8) 0.0186(8) 0.0030(7) 0.0033(7) 0.0031(7)
C10 0.0192(9) 0.0129(8) 0.0167(8) 0.0027(7) 0.0028(7) 0.0010(6)
C11 0.0176(9) 0.0174(9) 0.0208(9) 0.0017(7) 0.0021(7) 0.0001(7)
C12 0.0211(9) 0.0208(9) 0.0193(9) 0.0037(8) 0.0051(7) 0.0010(7)
C13 0.0252(10) 0.0187(9) 0.0145(8) 0.0037(8) 0.0019(7) -0.0011(7)
C14 0.0196(9) 0.0252(10) 0.0208(10) -0.0006(8) 0.0014(7) -0.0028(8)
C15 0.0205(9) 0.0235(10) 0.0194(9) 0.0009(8) 0.0063(7) -0.0012(8)
C16 0.0286(11) 0.0311(12) 0.0249(11) -0.0003(9) -0.0030(9) -0.0030(9)

loop_
_atom_type_symbol
_atom_type_description
_atom_type_scat_dispersion_real
_atom_type_scat_dispersion_imag
_atom_type_scat_source
C C 0.0033 0.0016 'International Tables Vol C Tables 4.2.6.8 and 6.1.1.4'
H H 0.0000 0.0000 'International Tables Vol C Tables 4.2.6.8 and 6.1.1.4'
N N 0.0061 0.0033 'International Tables Vol C Tables 4.2.6.8 and 6.1.1.4'
S S 0.1246 0.1234 'International Tables Vol C Tables 4.2.6.8 and 6.1.1.4'
Br Br -0.2901 2.4595 'International Tables Vol C Tables 4.2.6.8 and 6.1.1.4'

loop_
_geom_angle_atom_site_label_1
_geom_angle_atom_site_label_2
_geom_angle_atom_site_label_3
_geom_angle
C13 S1 C16 103.71(10)
C9A N1 C2 104.13(15)
C3 C2 N1 110.13(16)
C3 C2 C10 130.54(17)
N1 C2 C10 119.33(16)
C2 C3 N4 106.03(15)
C2 C3 Br1 131.99(14)
N4 C3 Br1 121.98(13)
C9A N4 C3 105.38(15)
C9A N4 C4A 114.32(15)
C3 N4 C4A 140.26(16)
C8A C4A N4 111.27(16)
C8A C4A C5 124.77(17)
N4 C4A C5 123.97(16)
C4A C5 C6 110.25(15)
C4A C5 H5A 109.6
C6 C5 H5A 109.6
C4A C5 H5B 109.6
C6 C5 H5B 109.6
H5A C5 H5B 108.1
C7 C6 C5 112.55(15)
C7 C6 H6A 109.1
C5 C6 H6A 109.1
C7 C6 H6B 109.1
C5 C6 H6B 109.1
H6A C6 H6B 107.8
C6 C7 C8 110.44(16)
C6 C7 H7A 109.6
C8 C7 H7A 109.6
C6 C7 H7B 109.6
C8 C7 H7B 109.6
H7A C7 H7B 108.1
C8A C8 C7 109.02(15)
C8A C8 H8A 109.9
C7 C8 H8A 109.9
C8A C8 H8B 109.9
C7 C8 H8B 109.9
H8A C8 H8B 108.3
C4A C8A C8 124.20(17)
C4A C8A S9 113.31(14)
C8 C8A S9 122.44(13)
C9A S9 C8A 89.99(9)
N1 C9A N4 114.32(16)
N1 C9A S9 134.58(14)
N4 C9A S9 111.08(13)
C15 C10 C11 117.62(17)
C15 C10 C2 123.61(17)
C11 C10 C2 118.73(17)
C12 C11 C10 121.15(18)
C12 C11 H11 119.4
C10 C11 H11 119.4
C11 C12 C13 120.61(18)
C11 C12 H12 119.7
C13 C12 H12 119.7
C14 C13 C12 118.75(18)
C14 C13 S1 124.86(16)
C12 C13 S1 116.38(15)
C13 C14 C15 120.45(19)
C13 C14 H14 119.8
C15 C14 H14 119.8
C14 C15 C10 121.38(18)
C14 C15 H15 119.3
C10 C15 H15 119.3
S1 C16 H16A 109.5
S1 C16 H16B 109.5
H16A C16 H16B 109.5
S1 C16 H16C 109.5
H16A C16 H16C 109.5
H16B C16 H16C 109.5

loop_
_geom_bond_atom_site_label_1
_geom_bond_atom_site_label_2
_geom_bond_distance
Br1 C3 1.8693(18)
S1 C13 1.7673(19)
S1 C16 1.793(2)
N1 C9A 1.312(2)
N1 C2 1.400(2)
C2 C3 1.391(2)
C2 C10 1.467(3)
C3 N4 1.391(2)
N4 C9A 1.374(2)
N4 C4A 1.411(2)
C4A C8A 1.349(2)
C4A C5 1.492(2)
C5 C6 1.537(3)
C5 H5A 0.9900
C5 H5B 0.9900
C6 C7 1.524(3)
C6 H6A 0.9900
C6 H6B 0.9900
C7 C8 1.537(3)
C7 H7A 0.9900
C7 H7B 0.9900
C8 C8A 1.498(3)
C8 H8A 0.9900
C8 H8B 0.9900
C8A S9 1.7529(19)
S9 C9A 1.7354(19)
C10 C15 1.399(3)
C10 C11 1.405(3)
C11 C12 1.387(3)
C11 H11 0.9500
C12 C13 1.403(3)
C12 H12 0.9500
C13 C14 1.389(3)
C14 C15 1.396(3)
C14 H14 0.9500
C15 H15 0.9500
C16 H16A 0.9800
C16 H16B 0.9800
C16 H16C 0.9800

loop_
_geom_torsion_atom_site_label_1
_geom_torsion_atom_site_label_2
_geom_torsion_atom_site_label_3
_geom_torsion_atom_site_label_4
_geom_torsion
C9A N1 C2 C3 -0.4(2)
C9A N1 C2 C10 178.60(16)
N1 C2 C3 N4 0.2(2)
C10 C2 C3 N4 -178.66(17)
N1 C2 C3 Br1 -178.84(14)
C10 C2 C3 Br1 2.3(3)
C2 C3 N4 C9A 0.07(19)
Br1 C3 N4 C9A 179.24(12)
C2 C3 N4 C4A 177.6(2)
Br1 C3 N4 C4A -3.2(3)
C9A N4 C4A C8A 0.7(2)
C3 N4 C4A C8A -176.6(2)
C9A N4 C4A C5 -179.12(16)
C3 N4 C4A C5 3.5(3)
C8A C4A C5 C6 -6.7(3)
N4 C4A C5 C6 173.18(16)
C4A C5 C6 C7 39.6(2)
C5 C6 C7 C8 -63.1(2)
C6 C7 C8 C8A 49.1(2)
N4 C4A C8A C8 175.79(16)
C5 C4A C8A C8 -4.3(3)
N4 C4A C8A S9 -1.6(2)
C5 C4A C8A S9 178.26(14)
C7 C8 C8A C4A -17.4(3)
C7 C8 C8A S9 159.79(14)
C4A C8A S9 C9A 1.59(15)
C8 C8A S9 C9A -175.86(16)
C2 N1 C9A N4 0.5(2)
C2 N1 C9A S9 -178.31(16)
C3 N4 C9A N1 -0.4(2)
C4A N4 C9A N1 -178.63(15)
C3 N4 C9A S9 178.71(12)
C4A N4 C9A S9 0.45(19)
C8A S9 C9A N1 177.7(2)
C8A S9 C9A N4 -1.11(14)
C3 C2 C10 C15 17.2(3)
N1 C2 C10 C15 -161.53(18)
C3 C2 C10 C11 -164.91(19)
N1 C2 C10 C11 16.3(3)
C15 C10 C11 C12 -1.1(3)
C2 C10 C11 C12 -179.12(17)
C10 C11 C12 C13 -0.5(3)
C11 C12 C13 C14 1.7(3)
C11 C12 C13 S1 -177.96(15)
C16 S1 C13 C14 -6.6(2)
C16 S1 C13 C12 173.04(16)
C12 C13 C14 C15 -1.2(3)
S1 C13 C14 C15 178.47(16)
C13 C14 C15 C10 -0.5(3)
C11 C10 C15 C14 1.7(3)
C2 C10 C15 C14 179.55(18)
